data_1576073
loop_
_publ_author_name
'Fukui, Tomoya'
'Tsuchiya, Masahiro'
'Mita, Naoya'
'Fukushima, Takanori'

_publ_section_title
;
 Wrapping a single crystal spin-crossover complex with a single crystal
 non-spin-crossover complex to modulate the spin-transition temperature.
;
_journal_issue 47
_journal_name_full 'Chemical science'
_journal_page_first 22387
_journal_page_last 22393
_journal_paper_doi 10.1039/d5sc04311e
_journal_volume 16
_journal_year 2025
_chemical_formula_moiety 'C24 H18 Co N10 O4, 2(B F4)'
_chemical_formula_sum 'C24 H18 B2 Co F8 N10 O4'
_chemical_formula_weight 743.03
_space_group_crystal_system monoclinic
_space_group_IT_number 15
_space_group_name_Hall '-C 2yc'
_space_group_name_H-M_alt 'C 1 2/c 1'
_atom_sites_solution_hydrogens mixed
_atom_sites_solution_primary dual
_audit_creation_date 2022-10-19
_audit_creation_method
;
Olex2 1.3
(compiled 2020.11.12 svn.r5f609507 for OlexSys, GUI svn.r6408)
;
_audit_update_record
;
2024-12-06 deposited with the CCDC.	2025-10-27 downloaded from the CCDC.
;
_cell_angle_alpha 90
_cell_angle_beta 104.6190(10)
_cell_angle_gamma 90
_cell_formula_units_Z 4
_cell_length_a 16.9753(2)
_cell_length_b 16.4202(2)
_cell_length_c 10.53040(10)
_cell_measurement_reflns_used 13472
_cell_measurement_temperature 93(2)
_cell_measurement_theta_max 71.0290
_cell_measurement_theta_min 5.1300
_cell_volume 2840.19(6)
_computing_cell_refinement 'CrysAlisPro 1.171.42.57a (Rigaku OD, 2022)'
_computing_data_collection 'CrysAlisPro 1.171.42.57a (Rigaku OD, 2022)'
_computing_data_reduction 'CrysAlisPro 1.171.42.57a (Rigaku OD, 2022)'
_computing_molecular_graphics 'Olex2 1.3 (Dolomanov et al., 2009)'
_computing_publication_material 'Olex2 1.3 (Dolomanov et al., 2009)'
_computing_structure_refinement 'SHELXL 2019/2 (Sheldrick, 2015)'
_computing_structure_solution 'SHELXT 2018/2 (Sheldrick, 2018)'
_diffrn_ambient_temperature 93(2)
_diffrn_detector 'Rigaku HyPix-6000 area detector'
_diffrn_detector_area_resol_mean 10.0
_diffrn_detector_type 'HPC area detector'
_diffrn_measured_fraction_theta_full 1.000
_diffrn_measured_fraction_theta_max 0.992
_diffrn_measurement_details
;
List of Runs (angles in degrees, time in seconds):

  # Type    Start    End  Width  t~exp~   \w     \q     \k     \f   Frames
#--------------------------------------------------------------------------
  1  \w     64.00 178.00   0.50    0.05    --  110.35  77.00 -90.00  228
  2  \w     64.00 178.00   0.50    0.05    --  110.35  77.00-120.00  228
  3  \w     64.00 178.00   0.50    0.05    --  110.35  77.00-150.00  228
  4  \w     64.00 178.00   0.50    0.05    --  110.35  77.00-180.00  228
  5  \w     70.00 178.00   0.50    0.05    --  110.35  63.00-180.00  216
  6  \w     70.00 178.00   0.50    0.05    --  110.35  63.00 -60.00  216
  7  \w     25.00 178.00   0.50    0.05    --  110.35  33.00 135.00  306
  8  \w    -31.00 138.00   0.50    0.05    --   55.18  33.00 135.00  338
  9  \w    -34.00  83.00   0.50    0.05    --    0.00  33.00 135.00  234
 10  \w    -91.00  38.00   0.50    0.05    --    0.00 -33.00 -23.00  258
 11  \w    -83.00  40.00   0.50    0.05    --    0.00 -57.00 -30.00  246
 12  \w    -94.00  47.00   0.50    0.05    --    0.00 -77.00-180.00  282
 13  \w     79.00 138.00   0.50    0.05    --   55.18 125.00-120.00  118
 14  \w     87.00 178.00   0.50    0.05    --  110.35 111.00  30.00  182
 15  \w     87.00 178.00   0.50    0.05    --  110.35 111.00   0.00  182
 16  \w     87.00 178.00   0.50    0.05    --  110.35 111.00-180.00  182
 17  \w     79.00 138.00   0.50    0.05    --   55.18 125.00  30.00  118
 18  \w     79.00 138.00   0.50    0.05    --   55.18 125.00   0.00  118
 19  \w     -1.00  28.00   0.50    0.05    --   55.18  96.00   6.14   58
 20  \w     -2.00  26.00   0.50    0.05    --   55.18  98.00  64.10   56
 21  \w     -2.00  26.00   0.50    0.05    --   55.18  98.00-149.71   56
 22  \w     -2.00  26.00   0.50    0.05    --   55.18  98.00 -70.04   56
 23  \w   -100.00 -40.00   0.50    0.05    --    0.00 178.00 -30.00  120
 24  \w      4.00  42.00   0.50    0.05    --   55.18  86.00  -4.93   76
 25  \w      2.00  42.00   0.50    0.05    --   55.18  90.00 151.76   80
 26  \w     15.00 105.00   0.50    0.05    --  110.35 -91.00  30.00  180
 27  \w     26.00  78.00   0.50    0.05    --  110.35 -63.00 150.00  104
 28  \w     26.00  78.00   0.50    0.05    --  110.35 -63.00 -90.00  104
 29  \w     26.00  78.00   0.50    0.05    --  110.35 -63.00-120.00  104
 30  \w     26.00  78.00   0.50    0.05    --  110.35 -63.00-180.00  104
 31  \w     26.00  59.00   0.50    0.05    --  110.35 -50.00 -60.00   66
 32  \w     26.00  59.00   0.50    0.05    --  110.35 -50.00  60.00   66
 33  \w     26.00  59.00   0.50    0.05    --  110.35 -50.00  90.00   66
 34  \w    -35.00  38.00   0.50    0.05    --   55.18 -33.00 -23.00  146
 35  \w   -101.00 -42.00   0.50    0.05    --    0.00-178.00 120.00  118
 36  \w   -101.00 -42.00   0.50    0.05    --    0.00-178.00-180.00  118
 37  \w    -19.00  27.00   0.50    0.05    --  -55.18  19.00-150.00   92
 38  \w   -108.00 -19.00   0.50    0.05    -- -102.00 111.00-180.00  178
 39  \w   -108.00 -19.00   0.50    0.05    -- -102.00 111.00 150.00  178
 40  \w   -175.00 -55.00   0.50    0.05    -- -102.00 -77.00 -90.00  240
 41  \w   -175.00 -55.00   0.50    0.05    -- -102.00 -77.00-121.56  240
 42  \w   -175.00 -55.00   0.50    0.05    -- -102.00 -77.00-150.00  240
 43  \w   -175.00 -55.00   0.50    0.05    -- -102.00 -77.00-180.00  240
 44  \w   -175.00 -57.00   0.50    0.05    -- -102.00 -73.00-172.11  236
 45  \w   -175.00 -57.00   0.50    0.05    -- -102.00 -74.00-140.06  236
 46  \w   -175.00 -55.00   0.50    0.05    -- -102.00 -77.00-120.00  240
 47  \w   -175.00 -56.00   0.50    0.05    -- -102.00 -75.00-109.25  238
 48  \w   -175.00 -35.00   0.50    0.05    -- -102.00 -37.00-150.00  280
 49  \w   -175.00 -56.00   0.50    0.05    -- -102.00 -76.00 -77.83  238
 50  \w   -175.00 -19.00   0.50    0.05    -- -102.00 -33.00 -23.00  312
 51  \w   -146.00  27.00   0.50    0.05    --  -55.18 -33.00 -23.00  346
 52  \w   -138.00 -15.00   0.50    0.05    --  -55.18 -57.00-120.00  246
 53  \w    -37.00  -4.00   0.50    0.05    --  -55.18 -84.00-135.94   66
 54  \w   -142.00 -74.00   0.50    0.05    --  -55.18-125.00  90.00  136
;
_diffrn_measurement_device 'four-circle diffractometer'
_diffrn_measurement_device_type 'Rigaku XtaLAB Synergy-DW'
_diffrn_measurement_method '\w scans'
_diffrn_orient_matrix_type 'CrysAlisPro convention (1999,Acta A55,543-557)'
_diffrn_orient_matrix_UB_11 -0.0202354000
_diffrn_orient_matrix_UB_12 -0.0220598000
_diffrn_orient_matrix_UB_13 0.1304212000
_diffrn_orient_matrix_UB_21 0.0871300000
_diffrn_orient_matrix_UB_22 -0.0326824000
_diffrn_orient_matrix_UB_23 0.0537142000
_diffrn_orient_matrix_UB_31 0.0282330000
_diffrn_orient_matrix_UB_32 0.0851160000
_diffrn_orient_matrix_UB_33 0.0544459000
_diffrn_radiation_monochromator 'multi-layer mirror optics'
_diffrn_radiation_probe x-ray
_diffrn_radiation_type 'Cu K\a'
_diffrn_radiation_wavelength 1.54184
_diffrn_reflns_av_R_equivalents 0.1055
_diffrn_reflns_av_unetI/netI 0.0380
_diffrn_reflns_Laue_measured_fraction_full 1.000
_diffrn_reflns_Laue_measured_fraction_max 0.992
_diffrn_reflns_limit_h_max 20
_diffrn_reflns_limit_h_min -20
_diffrn_reflns_limit_k_max 19
_diffrn_reflns_limit_k_min -19
_diffrn_reflns_limit_l_max 12
_diffrn_reflns_limit_l_min -12
_diffrn_reflns_number 25097
_diffrn_reflns_point_group_measured_fraction_full 1.000
_diffrn_reflns_point_group_measured_fraction_max 0.992
_diffrn_reflns_theta_full 67.684
_diffrn_reflns_theta_max 71.253
_diffrn_reflns_theta_min 3.806
_diffrn_source 'rotating anode X-ray generator'
_diffrn_source_type PhotonJet-DW
_exptl_absorpt_coefficient_mu 5.715
_exptl_absorpt_correction_T_max 1.000
_exptl_absorpt_correction_T_min 0.744
_exptl_absorpt_correction_type gaussian
_exptl_absorpt_process_details
;
CrysAlisPro 1.171.42.57a (Rigaku Oxford Diffraction, 2022)
Numerical absorption correction based on gaussian integration over
a multifaceted crystal model
Empirical absorption correction using spherical harmonics,
implemented in SCALE3 ABSPACK scaling algorithm.
;
_exptl_crystal_colour orange
_exptl_crystal_colour_primary orange
_exptl_crystal_density_diffrn 1.738
_exptl_crystal_description block
_exptl_crystal_F_000 1492
_exptl_crystal_size_max 0.21
_exptl_crystal_size_mid 0.19
_exptl_crystal_size_min 0.14
_refine_diff_density_max 0.778
_refine_diff_density_min -0.730
_refine_diff_density_rms 0.097
_refine_ls_extinction_method none
_refine_ls_goodness_of_fit_ref 1.044
_refine_ls_hydrogen_treatment mixed
_refine_ls_matrix_type full
_refine_ls_number_parameters 229
_refine_ls_number_reflns 2748
_refine_ls_number_restraints 1
_refine_ls_restrained_S_all 1.045
_refine_ls_R_factor_all 0.0489
_refine_ls_R_factor_gt 0.0479
_refine_ls_shift/su_max 0.000
_refine_ls_shift/su_mean 0.000
_refine_ls_structure_factor_coef Fsqd
_refine_ls_weighting_details 'w=1/[\s^2^(Fo^2^)+(0.0968P)^2^+2.6170P] where P=(Fo^2^+2Fc^2^)/3'
_refine_ls_weighting_scheme calc
_refine_ls_wR_factor_gt 0.1315
_refine_ls_wR_factor_ref 0.1326
_reflns_Friedel_coverage 0.000
_reflns_number_gt 2645
_reflns_number_total 2748
_reflns_threshold_expression 'I > 2\s(I)'
_cod_data_source_file d5sc04311e2.cif
_cod_data_source_block Cocdpp_shell
_cod_depositor_comments 'Adding full bibliography for 1576072--1576077.cif.'
_cod_database_code 1576073
_shelx_shelxl_version_number 2019/2
_chemical_oxdiff_formula 'C24 H18 O4 N10 Co B2 F8'
_shelx_space_group_comment
;
The symmetry employed for this shelxl refinement is uniquely defined
by the following loop, which should always be used as a source of
symmetry information in preference to the above space-group names.
They are only intended as comments.
;
_shelx_estimated_absorpt_t_max 0.502
_shelx_estimated_absorpt_t_min 0.380
_reflns_odcompleteness_completeness 100.00
_reflns_odcompleteness_iscentric 1
_reflns_odcompleteness_theta 66.97
_olex2_refinement_description
;
1. Restrained distances
 O2-H2
 0.82 with sigma of 0.02
2.a Aromatic/amide H refined with riding coordinates:
 C1(H1), C2(H2A), C3(H3), C5(H5), C8(H8), C9(H9), C10(H10), C12(H12)
;
_olex2_submission_special_instructions 'No special instructions were received'
_oxdiff_exptl_absorpt_empirical_details
;
Empirical correction (ABSPACK) includes:
- Absorption correction using spherical harmonics
- Frame scaling
;
_oxdiff_exptl_absorpt_empirical_full_max 4.405
_oxdiff_exptl_absorpt_empirical_full_min 0.481

loop_
_space_group_symop_operation_xyz
'x, y, z'
'-x, y, -z+1/2'
'x+1/2, y+1/2, z'
'-x+1/2, y+1/2, -z+1/2'
'-x, -y, -z'
'x, -y, z-1/2'
'-x+1/2, -y+1/2, -z'
'x+1/2, -y+1/2, z-1/2'

loop_
_atom_site_label
_atom_site_type_symbol
_atom_site_fract_x
_atom_site_fract_y
_atom_site_fract_z
_atom_site_U_iso_or_equiv
_atom_site_adp_type
_atom_site_occupancy
_atom_site_site_symmetry_order
_atom_site_calc_flag
_atom_site_refinement_flags_posn
_atom_site_refinement_flags_adp
_atom_site_refinement_flags_occupancy
_atom_site_disorder_assembly
_atom_site_disorder_group
Co1 Co 0.500000 0.74153(3) 0.250000 0.01444(18) Uani 1 2 d S T P . .
O1 O 0.51122(12) 1.16082(10) 0.35938(17) 0.0256(4) Uani 1 1 d . . . . .
O2 O 0.51863(12) 0.32129(10) 0.15485(18) 0.0246(4) Uani 1 1 d D . . . .
N1 N 0.59200(13) 0.77424(12) 0.42194(19) 0.0174(4) Uani 1 1 d . . . . .
N2 N 0.59911(12) 0.85689(12) 0.44078(18) 0.0169(4) Uani 1 1 d . . . . .
N3 N 0.500000 0.86740(16) 0.250000 0.0153(5) Uani 1 2 d S T P . .
N4 N 0.58513(12) 0.70741(11) 0.14094(19) 0.0178(4) Uani 1 1 d . . . . .
N5 N 0.59261(12) 0.62447(11) 0.12720(19) 0.0174(4) Uani 1 1 d . . . . .
N6 N 0.500000 0.61410(16) 0.250000 0.0166(6) Uani 1 2 d S T P . .
C1 C 0.64678(16) 0.74232(14) 0.5221(3) 0.0203(5) Uani 1 1 d . . . . .
H1 H 0.656102 0.685555 0.535550 0.024 Uiso 1 1 calc R U . . .
C2 C 0.68931(15) 0.80314(15) 0.6058(2) 0.0229(5) Uani 1 1 d . . . . .
H2A H 0.731144 0.795682 0.683992 0.028 Uiso 1 1 calc R U . . .
C3 C 0.65771(15) 0.87547(15) 0.5508(2) 0.0215(5) Uani 1 1 d . . . . .
H3 H 0.673741 0.928484 0.583395 0.026 Uiso 1 1 calc R U . . .
C4 C 0.54911(13) 0.90820(14) 0.3486(2) 0.0158(5) Uani 1 1 d . . . . .
C5 C 0.54943(14) 0.99259(14) 0.3561(2) 0.0175(5) Uani 1 1 d . . . . .
H5 H 0.581695 1.020838 0.429762 0.021 Uiso 1 1 calc R U . . .
C6 C 0.500000 1.0335(2) 0.250000 0.0177(7) Uani 1 2 d S T P . .
C7 C 0.500000 1.1252(2) 0.250000 0.0182(7) Uani 1 2 d S T P . .
C8 C 0.63454(16) 0.73982(14) 0.0754(3) 0.0209(5) Uani 1 1 d . . . . .
H8 H 0.642677 0.796673 0.067799 0.025 Uiso 1 1 calc R U . . .
C9 C 0.67342(15) 0.67943(15) 0.0186(3) 0.0236(5) Uani 1 1 d . . . . .
H9 H 0.710994 0.687504 -0.033554 0.028 Uiso 1 1 calc R U . . .
C10 C 0.64603(15) 0.60686(15) 0.0537(2) 0.0212(5) Uani 1 1 d . . . . .
H10 H 0.661267 0.554142 0.031345 0.025 Uiso 1 1 calc R U . . .
C11 C 0.54607(14) 0.57346(14) 0.1862(2) 0.0163(5) Uani 1 1 d . . . . .
C12 C 0.54717(14) 0.48900(14) 0.1801(2) 0.0176(5) Uani 1 1 d . . . . .
H12 H 0.578416 0.460825 0.130902 0.021 Uiso 1 1 calc R U . . .
C13 C 0.500000 0.44789(19) 0.250000 0.0173(7) Uani 1 2 d S T P . .
C14 C 0.500000 0.3565(2) 0.250000 0.0165(6) Uani 1 2 d S T P . .
F1 F 0.78239(10) 0.98737(11) 0.17477(17) 0.0376(4) Uani 1 1 d . . . . .
F2 F 0.65684(10) 0.93234(9) 0.15204(16) 0.0314(4) Uani 1 1 d . . . . .
F3 F 0.73682(13) 0.96175(14) 0.35524(18) 0.0527(6) Uani 1 1 d . . . . .
F4 F 0.77020(12) 0.85738(11) 0.23924(18) 0.0465(5) Uani 1 1 d . . . . .
B1 B 0.73624(18) 0.93449(17) 0.2310(3) 0.0220(6) Uani 1 1 d . . . . .
H2 H 0.508(3) 0.2701(13) 0.156(5) 0.072(15) Uiso 1 1 d D . . . .

loop_
_atom_site_aniso_label
_atom_site_aniso_U_11
_atom_site_aniso_U_22
_atom_site_aniso_U_33
_atom_site_aniso_U_23
_atom_site_aniso_U_13
_atom_site_aniso_U_12
Co1 0.0179(3) 0.0054(3) 0.0191(3) 0.000 0.0029(2) 0.000
O1 0.0356(10) 0.0122(8) 0.0274(9) -0.0042(7) 0.0050(8) 0.0005(7)
O2 0.0336(10) 0.0099(8) 0.0314(9) -0.0036(7) 0.0102(8) -0.0005(7)
N1 0.0225(10) 0.0066(9) 0.0224(10) 0.0000(7) 0.0044(8) -0.0014(7)
N2 0.0199(10) 0.0089(9) 0.0206(9) 0.0007(7) 0.0024(7) -0.0010(7)
N3 0.0179(13) 0.0095(13) 0.0182(13) 0.000 0.0038(10) 0.000
N4 0.0214(10) 0.0059(9) 0.0250(10) 0.0011(7) 0.0039(8) -0.0005(7)
N5 0.0211(10) 0.0072(9) 0.0243(9) -0.0004(7) 0.0066(8) 0.0007(7)
N6 0.0196(14) 0.0077(12) 0.0224(13) 0.000 0.0047(11) 0.000
C1 0.0222(13) 0.0135(11) 0.0245(13) 0.0054(8) 0.0046(10) 0.0015(9)
C2 0.0235(12) 0.0190(12) 0.0222(12) 0.0027(9) -0.0018(9) -0.0003(10)
C3 0.0243(12) 0.0143(11) 0.0228(11) -0.0015(9) 0.0002(9) -0.0020(9)
C4 0.0167(11) 0.0116(11) 0.0191(11) 0.0001(8) 0.0042(9) -0.0005(8)
C5 0.0214(12) 0.0098(11) 0.0212(11) -0.0018(8) 0.0053(9) -0.0017(8)
C6 0.0217(16) 0.0084(15) 0.0251(16) 0.000 0.0099(13) 0.000
C7 0.0182(16) 0.0094(15) 0.0263(17) 0.000 0.0043(13) 0.000
C8 0.0221(13) 0.0119(11) 0.0283(13) 0.0036(9) 0.0057(10) -0.0039(9)
C9 0.0225(12) 0.0177(12) 0.0331(13) 0.0007(10) 0.0118(10) -0.0028(9)
C10 0.0224(12) 0.0144(11) 0.0287(12) -0.0014(9) 0.0098(10) 0.0015(9)
C11 0.0168(11) 0.0093(11) 0.0211(10) 0.0001(8) 0.0019(8) -0.0004(8)
C12 0.0190(11) 0.0120(11) 0.0220(10) -0.0002(8) 0.0055(9) 0.0017(9)
C13 0.0199(16) 0.0094(15) 0.0209(15) 0.000 0.0020(12) 0.000
C14 0.0160(15) 0.0100(15) 0.0231(16) 0.000 0.0039(12) 0.000
F1 0.0265(9) 0.0424(10) 0.0425(9) 0.0191(8) 0.0065(7) -0.0001(7)
F2 0.0298(8) 0.0199(8) 0.0420(9) 0.0017(6) 0.0045(7) -0.0017(6)
F3 0.0621(13) 0.0635(14) 0.0382(10) -0.0251(9) 0.0234(9) -0.0338(11)
F4 0.0583(12) 0.0278(10) 0.0455(10) 0.0089(8) -0.0017(9) 0.0160(8)
B1 0.0277(14) 0.0155(13) 0.0224(13) 0.0007(10) 0.0059(11) -0.0001(11)

loop_
_atom_type_symbol
_atom_type_description
_atom_type_scat_dispersion_real
_atom_type_scat_dispersion_imag
_atom_type_scat_source
C C 0.0181 0.0091 'International Tables Vol C Tables 4.2.6.8 and 6.1.1.4'
H H 0.0000 0.0000 'International Tables Vol C Tables 4.2.6.8 and 6.1.1.4'
B B 0.0090 0.0039 'International Tables Vol C Tables 4.2.6.8 and 6.1.1.4'
Co Co -2.3653 3.6143 'International Tables Vol C Tables 4.2.6.8 and 6.1.1.4'
F F 0.0727 0.0534 'International Tables Vol C Tables 4.2.6.8 and 6.1.1.4'
N N 0.0311 0.0180 'International Tables Vol C Tables 4.2.6.8 and 6.1.1.4'
O O 0.0492 0.0322 'International Tables Vol C Tables 4.2.6.8 and 6.1.1.4'

loop_
_exptl_crystal_face_index_h
_exptl_crystal_face_index_k
_exptl_crystal_face_index_l
_exptl_crystal_face_perp_dist
1 11 1 0.0915
-5 4 -5 0.1239
-3 -9 -2 0.0922
5 0 5 0.0370
8 7 -1 0.1058
6 -6 -5 0.0973
-7 -8 1 0.0801
-8 5 5 0.0294
10 2 -4 0.0987
6 4 -6 0.0953
2 -6 -6 0.0961

loop_
_geom_angle_atom_site_label_1
_geom_angle_atom_site_label_2
_geom_angle_atom_site_label_3
_geom_angle
_geom_angle_site_symmetry_1
_geom_angle_site_symmetry_3
_geom_angle_publ_flag
N1 Co1 N1 150.93(11) . 2_655 ?
N3 Co1 N1 75.46(5) . 2_655 ?
N3 Co1 N1 75.46(5) . . ?
N3 Co1 N4 105.21(5) . . ?
N3 Co1 N4 105.21(5) . 2_655 ?
N3 Co1 N6 180.0 . . ?
N4 Co1 N1 93.39(7) 2_655 . ?
N4 Co1 N1 93.40(7) . 2_655 ?
N4 Co1 N1 94.16(8) 2_655 2_655 ?
N4 Co1 N1 94.16(8) . . ?
N4 Co1 N4 149.57(10) 2_655 . ?
N6 Co1 N1 104.54(5) . . ?
N6 Co1 N1 104.54(5) . 2_655 ?
N6 Co1 N4 74.79(5) . 2_655 ?
N6 Co1 N4 74.79(5) . . ?
C14 O2 H2 110(3) . . ?
N2 N1 Co1 112.91(14) . . ?
C1 N1 Co1 142.16(17) . . ?
C1 N1 N2 104.93(19) . . ?
N1 N2 C4 118.65(18) . . ?
C3 N2 N1 111.37(19) . . ?
C3 N2 C4 130.0(2) . . ?
C4 N3 Co1 120.09(14) . . ?
C4 N3 Co1 120.09(14) 2_655 . ?
C4 N3 C4 119.8(3) . 2_655 ?
N5 N4 Co1 114.11(14) . . ?
C8 N4 Co1 141.09(16) . . ?
C8 N4 N5 104.77(19) . . ?
N4 N5 C11 117.85(19) . . ?
C10 N5 N4 111.17(19) . . ?
C10 N5 C11 131.0(2) . . ?
C11 N6 Co1 120.07(14) . . ?
C11 N6 Co1 120.06(14) 2_655 . ?
C11 N6 C11 119.9(3) 2_655 . ?
N1 C1 H1 124.3 . . ?
N1 C1 C2 111.4(2) . . ?
C2 C1 H1 124.3 . . ?
C1 C2 H2A 127.3 . . ?
C3 C2 C1 105.5(2) . . ?
C3 C2 H2A 127.3 . . ?
N2 C3 C2 106.9(2) . . ?
N2 C3 H3 126.6 . . ?
C2 C3 H3 126.6 . . ?
N3 C4 N2 112.8(2) . . ?
N3 C4 C5 122.5(2) . . ?
C5 C4 N2 124.7(2) . . ?
C4 C5 H5 121.8 . . ?
C4 C5 C6 116.4(2) . . ?
C6 C5 H5 121.8 . . ?
C5 C6 C5 122.1(3) 2_655 . ?
C5 C6 C7 118.93(15) . . ?
C5 C6 C7 118.93(15) 2_655 . ?
O1 C7 O1 124.8(3) . 2_655 ?
O1 C7 C6 117.59(15) 2_655 . ?
O1 C7 C6 117.59(15) . . ?
N4 C8 H8 124.3 . . ?
N4 C8 C9 111.4(2) . . ?
C9 C8 H8 124.3 . . ?
C8 C9 H9 127.1 . . ?
C10 C9 C8 105.8(2) . . ?
C10 C9 H9 127.1 . . ?
N5 C10 C9 106.9(2) . . ?
N5 C10 H10 126.6 . . ?
C9 C10 H10 126.6 . . ?
N6 C11 N5 113.2(2) . . ?
N6 C11 C12 122.7(2) . . ?
C12 C11 N5 124.2(2) . . ?
C11 C12 H12 121.8 . . ?
C11 C12 C13 116.4(2) . . ?
C13 C12 H12 121.8 . . ?
C12 C13 C12 122.0(3) . 2_655 ?
C12 C13 C14 119.02(15) 2_655 . ?
C12 C13 C14 119.02(15) . . ?
O2 C14 O2 125.5(3) . 2_655 ?
O2 C14 C13 117.24(15) . . ?
O2 C14 C13 117.24(15) 2_655 . ?
F2 B1 F1 108.9(2) . . ?
F3 B1 F1 109.2(2) . . ?
F3 B1 F2 110.4(2) . . ?
F3 B1 F4 109.5(2) . . ?
F4 B1 F1 109.0(2) . . ?
F4 B1 F2 109.8(2) . . ?

loop_
_geom_bond_atom_site_label_1
_geom_bond_atom_site_label_2
_geom_bond_distance
_geom_bond_site_symmetry_2
_geom_bond_publ_flag
Co1 N1 2.140(2) 2_655 ?
Co1 N1 2.140(2) . ?
Co1 N3 2.067(3) . ?
Co1 N4 2.135(2) . ?
Co1 N4 2.135(2) 2_655 ?
Co1 N6 2.092(3) . ?
O1 C7 1.263(2) . ?
O2 C14 1.264(2) . ?
O2 H2 0.860(19) . ?
N1 N2 1.372(3) . ?
N1 C1 1.325(3) . ?
N2 C3 1.358(3) . ?
N2 C4 1.399(3) . ?
N3 C4 1.336(3) 2_655 ?
N3 C4 1.336(3) . ?
N4 N5 1.379(3) . ?
N4 C8 1.325(3) . ?
N5 C10 1.363(3) . ?
N5 C11 1.400(3) . ?
N6 C11 1.332(3) . ?
N6 C11 1.332(3) 2_655 ?
C1 H1 0.9500 . ?
C1 C2 1.405(3) . ?
C2 H2A 0.9500 . ?
C2 C3 1.370(3) . ?
C3 H3 0.9500 . ?
C4 C5 1.388(3) . ?
C5 H5 0.9500 . ?
C5 C6 1.390(3) . ?
C6 C7 1.505(4) . ?
C8 H8 0.9500 . ?
C8 C9 1.406(4) . ?
C9 H9 0.9500 . ?
C9 C10 1.364(3) . ?
C10 H10 0.9500 . ?
C11 C12 1.389(3) . ?
C12 H12 0.9500 . ?
C12 C13 1.391(3) . ?
C13 C14 1.500(4) . ?
F1 B1 1.397(3) . ?
F2 B1 1.394(3) . ?
F3 B1 1.380(3) . ?
F4 B1 1.385(3) . ?

loop_
_geom_torsion_atom_site_label_1
_geom_torsion_atom_site_label_2
_geom_torsion_atom_site_label_3
_geom_torsion_atom_site_label_4
_geom_torsion
_geom_torsion_site_symmetry_1
_geom_torsion_site_symmetry_2
_geom_torsion_site_symmetry_3
_geom_torsion_site_symmetry_4
_geom_torsion_publ_flag
Co1 N1 N2 C3 179.78(16) . . . . ?
Co1 N1 N2 C4 -1.3(2) . . . . ?
Co1 N1 C1 C2 -179.2(2) . . . . ?
Co1 N3 C4 N2 2.7(2) . . . . ?
Co1 N3 C4 C5 -177.53(16) . . . . ?
Co1 N4 N5 C10 178.31(15) . . . . ?
Co1 N4 N5 C11 -1.0(2) . . . . ?
Co1 N4 C8 C9 -177.22(19) . . . . ?
Co1 N6 C11 N5 1.7(2) . . . . ?
Co1 N6 C11 C12 -178.46(16) . . . . ?
N1 N2 C3 C2 -0.4(3) . . . . ?
N1 N2 C4 N3 -0.8(3) . . . . ?
N1 N2 C4 C5 179.4(2) . . . . ?
N1 C1 C2 C3 -0.3(3) . . . . ?
N2 N1 C1 C2 0.1(3) . . . . ?
N2 C4 C5 C6 175.08(18) . . . . ?
N3 C4 C5 C6 -4.7(3) . . . . ?
N4 N5 C10 C9 -0.3(3) . . . . ?
N4 N5 C11 N6 -0.4(3) . . . . ?
N4 N5 C11 C12 179.8(2) . . . . ?
N4 C8 C9 C10 -0.7(3) . . . . ?
N5 N4 C8 C9 0.5(3) . . . . ?
N5 C11 C12 C13 176.90(18) . . . . ?
N6 C11 C12 C13 -2.9(3) . . . . ?
C1 N1 N2 C3 0.2(3) . . . . ?
C1 N1 N2 C4 179.2(2) . . . . ?
C1 C2 C3 N2 0.4(3) . . . . ?
C3 N2 C4 N3 177.9(2) . . . . ?
C3 N2 C4 C5 -1.8(4) . . . . ?
C4 N2 C3 C2 -179.2(2) . . . . ?
C4 N3 C4 N2 -177.3(2) 2_655 . . . ?
C4 N3 C4 C5 2.46(16) 2_655 . . . ?
C4 C5 C6 C5 2.21(14) . . . 2_655 ?
C4 C5 C6 C7 -177.79(14) . . . . ?
C5 C6 C7 O1 -32.40(14) 2_655 . . 2_655 ?
C5 C6 C7 O1 147.59(14) 2_655 . . . ?
C5 C6 C7 O1 147.60(14) . . . 2_655 ?
C5 C6 C7 O1 -32.40(14) . . . . ?
C8 N4 N5 C10 -0.1(3) . . . . ?
C8 N4 N5 C11 -179.4(2) . . . . ?
C8 C9 C10 N5 0.6(3) . . . . ?
C10 N5 C11 N6 -179.5(2) . . . . ?
C10 N5 C11 C12 0.6(4) . . . . ?
C11 N5 C10 C9 178.9(2) . . . . ?
C11 N6 C11 N5 -178.3(2) 2_655 . . . ?
C11 N6 C11 C12 1.54(16) 2_655 . . . ?
C11 C12 C13 C12 1.37(14) . . . 2_655 ?
C11 C12 C13 C14 -178.63(14) . . . . ?
C12 C13 C14 O2 156.24(14) 2_655 . . . ?
C12 C13 C14 O2 156.24(14) . . . 2_655 ?
C12 C13 C14 O2 -23.76(14) 2_655 . . 2_655 ?
C12 C13 C14 O2 -23.76(14) . . . . ?

loop_
_exptl_oxdiff_crystal_face_indexfrac_h
_exptl_oxdiff_crystal_face_indexfrac_k
_exptl_oxdiff_crystal_face_indexfrac_l
_exptl_oxdiff_crystal_face_x
_exptl_oxdiff_crystal_face_y
_exptl_oxdiff_crystal_face_z
1.0508 10.5296 0.6516 -0.1686 -0.2176 0.9614
-4.6674 4.0913 -4.6969 -0.6084 -0.7927 -0.0393
-2.7283 -9.3222 -2.3304 -0.0431 -0.0582 -0.9974
5.1609 -0.0652 5.0356 0.5537 0.7223 0.4143
7.8358 7.4926 -1.2222 -0.4833 0.3722 0.7924
5.9100 -6.4280 -4.8308 -0.6078 0.4655 -0.6433
-7.3214 -7.9490 0.8351 0.4324 -0.3333 -0.8378
-7.5748 4.6444 5.0285 0.7066 -0.5417 0.4552
10.0235 2.0372 -4.0059 -0.7702 0.5916 0.2383
6.4759 3.7648 -5.8278 -0.9742 0.1282 0.1860
2.0342 -6.2386 -5.5404 -0.6261 0.0835 -0.7752
